data_7222799
loop_
_publ_author_name
'Rief, A.'
'Kubel, F.'
'Hagemann, H.'

_publ_section_title
;
 Optical and structural properties of a Eu(II)-doped silico-aluminate with
 channel structure and partial site occupation
;
_journal_name_full
;
Zeitschrift fuer Naturforschung, Teil B. Anorganische Chemie, Organische 
Chemie (42,1987-)
;
_journal_page_first 1535
_journal_page_last 1542
_journal_volume 62
_journal_year 2007
_chemical_formula_sum 'Al30.6996 Ba13.3498 O70 Si5.3004'
_chemical_name_systematic 'Ba13.3498 Al30.6996 Si5.3004 O70'
_space_group_IT_number 176
_symmetry_space_group_name_Hall '-P 6c'
_symmetry_space_group_name_H-M 'P 63/m'
_cell_angle_alpha 90
_cell_angle_beta 90
_cell_angle_gamma 120
_cell_formula_units_Z 1
_cell_length_a 15.1683
_cell_length_b 15.1683
_cell_length_c 8.8708
_cell_volume 1767.532
_citation_journal_id_ASTM ZNBSEN
_cod_data_source_file Rief_ZNBSEN_2007_1926.cif
_cod_data_source_block Al30.6996Ba13.3498O70Si5.3004
_cod_database_code 7222799

loop_
_symmetry_equiv_pos_as_xyz
x,y,z
x-y,x,z+1/2
-y,x-y,z
-x,-y,z+1/2
-x+y,-x,z
y,-x+y,z+1/2
-x,-y,-z
-x+y,-x,-z-1/2
y,-x+y,-z
x,y,-z-1/2
x-y,x,-z
-y,x-y,-z-1/2

loop_
_atom_site_label
_atom_site_type_symbol
_atom_site_fract_x
_atom_site_fract_y
_atom_site_fract_z
_atom_site_occupancy
_atom_site_U_iso_or_equiv
O3 O-2 0.1925 0.12526 0.0602 1 0.0
O7 O-2 0.1764 -0.0255 0.25 1 0.0
Al3 Al+3 0.2824 0.42824 0.43314 0.77915 0.0
Al2 Al+3 0.2045 0.01848 0.4302 0.77915 0.0
Si1 Si+4 0.2045 0.01848 0.4302 0.22085 0.0
Ba1 Ba+2 0.33516 0.25776 0.25 1 0.0
O5 O-2 0.6666 0.3333 0.0689 1 0.0
O8 O-2 0.5444 0.3941 0.25 1 0.0
Ba2 Ba+2 0 0 0.25 0.675 0.0
Al1 Al+3 0.56824 0.36681 0.43149 1 0.0
O1 O-2 0.45629 0.26355 0.0005 1 0.0
O6 O-2 0.2638 0.3902 0.25 1 0.0
Si2 Si+4 0.2824 0.42824 0.43314 0.22085 0.0
O2 O-2 0.27896 0.32872 -0.0327 1 0.0
O4 O-2 0.40211 0.53031 0.4535 1 0.0
Ba3 Ba+2 0.43471 0.39143 0.75 1 0.0
